data_7234186
loop_
_publ_author_name
'Ke Liu'
'Cheng-Li Song'
'Ye-Cheng Zhou'
'Xing-Yu Zhou'
'Xiao-Jun Pan'
'Lu-Ya Cao'
'Cheng Zhang'
'Yu Liu'
'Xiong Gong'
'Hao-Li Zhang'

_publ_section_title
;
 Tuning the ambipolar charge transport properties of N-heteropentacenes by
 their frontier molecular orbital energy levels
;
_journal_name_full 'Journal of Materials Chemistry C'
_journal_page_first 4188
_journal_page_last 4196
_journal_paper_doi 10.1039/C4TC02859G
_journal_volume 3
_journal_year 2015
_chemical_formula_sum 'C43 H49 Cl4 N Si2'
_chemical_formula_weight 777.81
_space_group_IT_number 2
_space_group_name_Hall '-P 1'
_space_group_name_H-M_alt 'P -1'
_symmetry_cell_setting triclinic
_symmetry_space_group_name_H-M 'P -1'
_atom_sites_solution_hydrogens geom
_atom_sites_solution_primary direct
_atom_sites_solution_secondary difmap
_cell_angle_alpha 79.498(4)
_cell_angle_beta 88.511(4)
_cell_angle_gamma 89.775(4)
_cell_formula_units_Z 2
_cell_length_a 7.994(3)
_cell_length_b 15.365(6)
_cell_length_c 17.559(7)
_cell_measurement_reflns_used 2851
_cell_measurement_temperature 296(2)
_cell_measurement_theta_max 28.24
_cell_measurement_theta_min 2.36
_cell_volume 2119.9(14)
_computing_cell_refinement 'Bruker SAINT'
_computing_data_collection 'Bruker APEX2'
_computing_data_reduction 'Bruker SAINT'
_computing_molecular_graphics 'Bruker SHELXTL'
_computing_publication_material 'Bruker SHELXTL'
_computing_structure_refinement 'SHELXL-97 (Sheldrick, 2008)'
_computing_structure_solution 'SHELXS-97 (Sheldrick, 2008)'
_diffrn_ambient_temperature 296(2)
_diffrn_measured_fraction_theta_full 0.980
_diffrn_measured_fraction_theta_max 0.980
_diffrn_measurement_device_type 'Bruker APEX-II CCD'
_diffrn_measurement_method '\f and \w scans'
_diffrn_radiation_monochromator graphite
_diffrn_radiation_source 'fine-focus sealed tube'
_diffrn_radiation_type MoK\a
_diffrn_radiation_wavelength 0.71073
_diffrn_reflns_av_R_equivalents 0.0690
_diffrn_reflns_av_sigmaI/netI 0.1293
_diffrn_reflns_limit_h_max 9
_diffrn_reflns_limit_h_min -9
_diffrn_reflns_limit_k_max 18
_diffrn_reflns_limit_k_min -17
_diffrn_reflns_limit_l_max 21
_diffrn_reflns_limit_l_min -21
_diffrn_reflns_number 15044
_diffrn_reflns_theta_full 25.50
_diffrn_reflns_theta_max 25.50
_diffrn_reflns_theta_min 2.36
_exptl_absorpt_coefficient_mu 0.366
_exptl_absorpt_correction_T_max 0.9472
_exptl_absorpt_correction_T_min 0.9206
_exptl_absorpt_correction_type multi-scan
_exptl_absorpt_process_details SADABS
_exptl_crystal_colour colorless
_exptl_crystal_density_diffrn 1.219
_exptl_crystal_density_method 'not measured'
_exptl_crystal_description block
_exptl_crystal_F_000 820
_exptl_crystal_size_max 0.23
_exptl_crystal_size_mid 0.21
_exptl_crystal_size_min 0.15
_refine_diff_density_max 0.358
_refine_diff_density_min -0.277
_refine_diff_density_rms 0.053
_refine_ls_extinction_method none
_refine_ls_goodness_of_fit_ref 1.022
_refine_ls_hydrogen_treatment constr
_refine_ls_matrix_type full
_refine_ls_number_parameters 467
_refine_ls_number_reflns 7741
_refine_ls_number_restraints 174
_refine_ls_restrained_S_all 1.050
_refine_ls_R_factor_all 0.1837
_refine_ls_R_factor_gt 0.0941
_refine_ls_shift/su_max 0.000
_refine_ls_shift/su_mean 0.000
_refine_ls_structure_factor_coef Fsqd
_refine_ls_weighting_details 'calc w=1/[\s^2^(Fo^2^)+(0.0863P)^2^+0.7534P] where P=(Fo^2^+2Fc^2^)/3'
_refine_ls_weighting_scheme calc
_refine_ls_wR_factor_gt 0.1875
_refine_ls_wR_factor_ref 0.2213
_reflns_number_gt 3599
_reflns_number_total 7741
_reflns_threshold_expression >2sigma(I)
_cod_data_source_file J-Mater-Chem-C-2015-3-4188.cif
_cod_data_source_block p-1
_cod_depositor_comments
;
The following automatic conversions were performed:

data item '_symmetry_cell_setting' value 'Triclinic' was changed to
'triclinic' in accordance with the built-in table derived from the
CIF Core dictionary named 'cif_core.dic' version 2.4.5 last updated
on 2014-11-21.

Automatic conversion script
Id: cif_fix_values 6909 2019-04-08 15:41:33Z antanas 
;
_cod_original_cell_volume 2119.8(14)
_cod_original_sg_symbol_H-M P-1
_cod_database_code 7234186

loop_
_symmetry_equiv_pos_as_xyz
'x, y, z'
'-x, -y, -z'

loop_
_atom_site_label
_atom_site_type_symbol
_atom_site_fract_x
_atom_site_fract_y
_atom_site_fract_z
_atom_site_U_iso_or_equiv
_atom_site_adp_type
_atom_site_occupancy
_atom_site_symmetry_multiplicity
_atom_site_calc_flag
_atom_site_refinement_flags
_atom_site_disorder_assembly
_atom_site_disorder_group
Cl1 Cl 0.9251(2) 1.10340(10) 0.31423(9) 0.0747(5) Uani 1 1 d . . .
Cl2 Cl 0.7319(2) 1.06127(10) 0.66618(9) 0.0746(5) Uani 1 1 d . . .
Si2 Si 0.7903(2) 0.78303(11) 0.16467(9) 0.0605(5) Uani 1 1 d . . .
Si1 Si 0.4676(2) 0.71686(11) 0.81927(9) 0.0654(5) Uani 1 1 d . . .
Cl5 Cl 0.9322(2) 1.22503(10) 0.58300(11) 0.0852(6) Uani 1 1 d . . .
Cl6 Cl 1.0194(2) 1.24809(10) 0.40738(11) 0.0877(6) Uani 1 1 d . . .
C19 C 0.6496(6) 0.8706(3) 0.4431(3) 0.0378(12) Uani 1 1 d . . .
C21 C 0.7817(6) 1.0131(3) 0.4473(3) 0.0420(13) Uani 1 1 d . . .
C7 C 0.6065(6) 0.8610(3) 0.5244(3) 0.0377(12) Uani 1 1 d . . .
C9 C 0.4702(6) 0.7198(3) 0.5200(3) 0.0416(12) Uani 1 1 d . . .
C6 C 0.6538(6) 0.9290(3) 0.5647(3) 0.0411(12) Uani 1 1 d . . .
H6 H 0.6261 0.9229 0.6171 0.049 Uiso 1 1 calc R . .
C8 C 0.5221(6) 0.7846(3) 0.5618(3) 0.0398(12) Uani 1 1 d . . .
C17 C 0.5111(6) 0.7300(3) 0.4384(3) 0.0428(13) Uani 1 1 d . . .
C5 C 0.7397(6) 1.0038(3) 0.5286(3) 0.0406(12) Uani 1 1 d . . .
C20 C 0.7369(6) 0.9475(3) 0.4071(3) 0.0398(12) Uani 1 1 d . . .
H20 H 0.7653 0.9543 0.3546 0.048 Uiso 1 1 calc R . .
C2 C 0.9143(6) 1.1551(3) 0.4520(4) 0.0565(15) Uani 1 1 d . . .
C4 C 0.7862(7) 1.0730(3) 0.5691(3) 0.0520(14) Uani 1 1 d . . .
C18 C 0.6059(6) 0.8040(3) 0.4015(3) 0.0405(12) Uani 1 1 d . . .
C33 C 0.6599(6) 0.8089(3) 0.3227(3) 0.0486(14) Uani 1 1 d . . .
C10 C 0.3787(6) 0.6433(3) 0.5555(3) 0.0522(14) Uani 1 1 d . . .
H10 H 0.3525 0.6353 0.6082 0.063 Uiso 1 1 calc R . .
C16 C 0.4575(6) 0.6642(3) 0.3977(3) 0.0507(14) Uani 1 1 d U . .
H16 H 0.4845 0.6699 0.3452 0.061 Uiso 1 1 calc R . .
C1 C 0.8715(7) 1.0907(3) 0.4118(3) 0.0501(14) Uani 1 1 d . . .
C11 C 0.3281(6) 0.5810(3) 0.5140(4) 0.0553(15) Uani 1 1 d . . .
C3 C 0.8704(7) 1.1448(3) 0.5331(4) 0.0576(16) Uani 1 1 d . . .
C15 C 0.3663(7) 0.5918(3) 0.4340(4) 0.0553(15) Uani 1 1 d . . .
C22 C 0.4959(7) 0.7695(3) 0.6447(3) 0.0513(14) Uani 1 1 d . . .
C34 C 0.7090(7) 0.8059(4) 0.2581(3) 0.0584(16) Uani 1 1 d . . .
C14 C 0.3116(7) 0.5297(4) 0.3907(4) 0.0670(18) Uani 1 1 d . . .
H14 H 0.3350 0.5367 0.3378 0.080 Uiso 1 1 calc R . .
C23 C 0.4774(7) 0.7529(4) 0.7141(3) 0.0592(15) Uani 1 1 d . . .
N1 N 0.2338(7) 0.5067(4) 0.5537(4) 0.101(2) Uani 1 1 d . . .
C35 C 0.6080(10) 0.7826(5) 0.0995(4) 0.100(2) Uani 1 1 d U . .
H35 H 0.6524 0.7684 0.0507 0.120 Uiso 1 1 calc R . .
C40 C 0.9414(12) 0.6320(5) 0.1172(4) 0.131(3) Uani 1 1 d U . .
H40A H 0.8584 0.6447 0.0782 0.196 Uiso 1 1 calc R . .
H40B H 0.9538 0.5691 0.1321 0.196 Uiso 1 1 calc R . .
H40C H 1.0463 0.6576 0.0970 0.196 Uiso 1 1 calc R . .
C38 C 0.8884(13) 0.6699(6) 0.1857(4) 0.131(3) Uani 1 1 d U . .
H38 H 0.7865 0.6348 0.2002 0.157 Uiso 1 1 calc R . .
C27 C 0.2441(11) 0.6864(7) 0.8451(5) 0.136(3) Uani 1 1 d U . .
H27 H 0.1846 0.7427 0.8314 0.163 Uiso 1 1 calc R . .
C42 C 1.0022(11) 0.8691(5) 0.0405(4) 0.126(3) Uani 1 1 d U . .
H42A H 1.0436 0.8103 0.0407 0.190 Uiso 1 1 calc R . .
H42B H 1.0921 0.9108 0.0273 0.190 Uiso 1 1 calc R . .
H42C H 0.9162 0.8822 0.0030 0.190 Uiso 1 1 calc R . .
C24 C 0.5337(14) 0.8119(5) 0.8648(4) 0.125(3) Uani 1 1 d U . .
H24 H 0.5277 0.7919 0.9211 0.150 Uiso 1 1 calc R . .
C41 C 0.9314(16) 0.8753(8) 0.1194(6) 0.146(3) Uani 1 1 d U . .
C31 C 0.6632(13) 0.5949(6) 0.9255(5) 0.157(3) Uani 1 1 d U . .
H31A H 0.6762 0.6456 0.9497 0.236 Uiso 1 1 calc R . .
H31B H 0.7650 0.5612 0.9296 0.236 Uiso 1 1 calc R . .
H31C H 0.5732 0.5587 0.9510 0.236 Uiso 1 1 calc R . .
C25 C 0.4119(15) 0.8898(6) 0.8454(5) 0.164(4) Uani 1 1 d U . .
H25A H 0.4199 0.9135 0.7909 0.247 Uiso 1 1 calc R . .
H25B H 0.4398 0.9350 0.8741 0.247 Uiso 1 1 calc R . .
H25C H 0.2997 0.8696 0.8590 0.247 Uiso 1 1 calc R . .
C28 C 0.2076(13) 0.6594(7) 0.9305(5) 0.173(4) Uani 1 1 d U . .
H28A H 0.2523 0.6014 0.9483 0.259 Uiso 1 1 calc R . .
H28B H 0.0888 0.6586 0.9400 0.259 Uiso 1 1 calc R . .
H28C H 0.2584 0.7008 0.9577 0.259 Uiso 1 1 calc R . .
C36 C 0.4817(11) 0.7132(6) 0.1309(5) 0.138(3) Uani 1 1 d U . .
H36A H 0.5378 0.6586 0.1504 0.207 Uiso 1 1 calc R . .
H36B H 0.4084 0.7047 0.0904 0.207 Uiso 1 1 calc R . .
H36C H 0.4175 0.7316 0.1721 0.207 Uiso 1 1 calc R . .
C37 C 0.5244(11) 0.8748(6) 0.0798(5) 0.133(3) Uani 1 1 d U . .
H37A H 0.4824 0.8920 0.1266 0.200 Uiso 1 1 calc R . .
H37B H 0.4336 0.8721 0.0456 0.200 Uiso 1 1 calc R . .
H37C H 0.6053 0.9174 0.0550 0.200 Uiso 1 1 calc R . .
C39 C 0.9741(14) 0.6449(6) 0.2533(5) 0.169(4) Uani 1 1 d U . .
H39A H 1.0744 0.6795 0.2511 0.253 Uiso 1 1 calc R . .
H39B H 1.0026 0.5834 0.2595 0.253 Uiso 1 1 calc R . .
H39C H 0.9048 0.6546 0.2965 0.253 Uiso 1 1 calc R . .
C26 C 0.7091(17) 0.8422(7) 0.8438(6) 0.205(6) Uani 1 1 d . . .
H26A H 0.7846 0.7935 0.8579 0.307 Uiso 1 1 calc R . .
H26B H 0.7368 0.8888 0.8711 0.307 Uiso 1 1 calc R . .
H26C H 0.7187 0.8637 0.7890 0.307 Uiso 1 1 calc R . .
C29 C 0.1651(12) 0.6290(7) 0.7970(5) 0.156(3) Uani 1 1 d U . .
H29A H 0.1747 0.6564 0.7434 0.234 Uiso 1 1 calc R . .
H29B H 0.0490 0.6208 0.8119 0.234 Uiso 1 1 calc R . .
H29C H 0.2204 0.5726 0.8045 0.234 Uiso 1 1 calc R . .
C43 C 1.0039(14) 0.9299(7) 0.1634(5) 0.167(4) Uani 1 1 d U . .
H43A H 0.9182 0.9625 0.1853 0.251 Uiso 1 1 calc R . .
H43B H 1.0786 0.9705 0.1312 0.251 Uiso 1 1 calc R . .
H43C H 1.0654 0.8949 0.2042 0.251 Uiso 1 1 calc R . .
C13 C 0.2282(10) 0.4628(5) 0.4267(6) 0.105(3) Uani 1 1 d . . .
H13 H 0.1914 0.4216 0.3979 0.126 Uiso 1 1 calc R . .
C12 C 0.1890(9) 0.4475(4) 0.5055(7) 0.107(3) Uani 1 1 d . . .
H12 H 0.1309 0.3963 0.5271 0.129 Uiso 1 1 calc R . .
C30 C 0.6242(13) 0.6249(6) 0.8413(5) 0.138(3) Uani 1 1 d U . .
H30 H 0.7274 0.6571 0.8230 0.166 Uiso 1 1 calc R . .
C32 C 0.6287(15) 0.5594(7) 0.7950(6) 0.175(4) Uani 1 1 d U . .
H32A H 0.5432 0.5162 0.8127 0.262 Uiso 1 1 calc R . .
H32B H 0.7363 0.5312 0.7985 0.262 Uiso 1 1 calc R . .
H32C H 0.6098 0.5862 0.7421 0.262 Uiso 1 1 calc R . .
H41 H 1.007(6) 0.842(3) 0.146(3) 0.035(15) Uiso 1 1 d . . .

loop_
_atom_site_aniso_label
_atom_site_aniso_U_11
_atom_site_aniso_U_22
_atom_site_aniso_U_33
_atom_site_aniso_U_23
_atom_site_aniso_U_13
_atom_site_aniso_U_12
Cl1 0.0836(12) 0.0592(9) 0.0762(11) -0.0009(8) 0.0156(9) -0.0069(8)
Cl2 0.0977(13) 0.0715(10) 0.0638(10) -0.0340(8) -0.0266(9) 0.0148(9)
Si2 0.0694(12) 0.0734(11) 0.0431(10) -0.0230(8) 0.0064(8) -0.0038(9)
Si1 0.0863(14) 0.0707(11) 0.0381(9) -0.0078(8) 0.0056(9) -0.0039(10)
Cl5 0.0778(12) 0.0608(10) 0.1298(15) -0.0469(10) -0.0350(11) 0.0033(8)
Cl6 0.0727(12) 0.0498(9) 0.1380(16) -0.0093(9) -0.0066(11) -0.0149(8)
C19 0.035(3) 0.039(3) 0.040(3) -0.008(2) -0.008(2) 0.009(2)
C21 0.037(3) 0.038(3) 0.050(3) -0.004(2) -0.008(3) 0.007(2)
C7 0.037(3) 0.042(3) 0.035(3) -0.010(2) -0.007(2) 0.007(2)
C9 0.034(3) 0.045(3) 0.044(3) -0.003(2) -0.001(2) 0.004(2)
C6 0.043(3) 0.050(3) 0.032(3) -0.013(2) -0.006(2) 0.013(3)
C8 0.037(3) 0.051(3) 0.031(3) -0.007(2) -0.002(2) 0.003(3)
C17 0.041(3) 0.044(3) 0.044(3) -0.010(2) -0.001(3) 0.008(3)
C5 0.036(3) 0.040(3) 0.048(3) -0.013(2) -0.013(3) 0.013(2)
C20 0.040(3) 0.043(3) 0.037(3) -0.007(2) -0.001(2) 0.006(2)
C2 0.041(4) 0.040(3) 0.090(5) -0.013(3) -0.014(3) 0.004(3)
C4 0.049(4) 0.049(3) 0.063(4) -0.022(3) -0.022(3) 0.014(3)
C18 0.041(3) 0.042(3) 0.040(3) -0.013(2) 0.000(2) 0.009(2)
C33 0.045(4) 0.051(3) 0.054(4) -0.022(3) -0.002(3) 0.003(3)
C10 0.045(3) 0.056(3) 0.051(3) 0.000(3) -0.001(3) 0.002(3)
C16 0.050(4) 0.048(3) 0.059(4) -0.021(3) -0.001(3) 0.001(3)
C1 0.046(3) 0.050(3) 0.053(3) -0.005(3) 0.001(3) 0.006(3)
C11 0.042(4) 0.038(3) 0.085(5) -0.006(3) -0.014(3) 0.000(3)
C3 0.052(4) 0.041(3) 0.086(5) -0.025(3) -0.025(3) 0.008(3)
C15 0.046(4) 0.047(3) 0.076(4) -0.021(3) -0.006(3) 0.009(3)
C22 0.049(4) 0.055(3) 0.051(4) -0.011(3) -0.002(3) -0.001(3)
C34 0.062(4) 0.067(4) 0.053(4) -0.028(3) 0.005(3) -0.004(3)
C14 0.063(4) 0.050(4) 0.096(5) -0.035(3) -0.006(4) -0.006(3)
C23 0.068(4) 0.061(4) 0.049(4) -0.012(3) 0.000(3) -0.007(3)
N1 0.071(4) 0.070(4) 0.149(6) 0.016(4) -0.017(4) -0.012(3)
C35 0.108(5) 0.127(6) 0.078(4) -0.049(4) -0.018(4) 0.007(4)
C40 0.204(8) 0.102(5) 0.091(5) -0.031(4) 0.015(5) 0.053(5)
C38 0.198(7) 0.125(5) 0.076(5) -0.035(4) -0.012(5) 0.079(5)
C27 0.123(6) 0.200(7) 0.080(5) -0.021(5) 0.038(5) -0.036(5)
C42 0.162(7) 0.135(6) 0.077(5) -0.011(4) 0.050(5) -0.045(5)
C24 0.221(9) 0.089(5) 0.067(5) -0.019(4) -0.034(5) -0.001(6)
C41 0.188(8) 0.157(7) 0.096(6) -0.033(5) 0.044(6) -0.092(6)
C31 0.205(8) 0.159(7) 0.093(6) 0.014(5) -0.025(6) 0.070(6)
C25 0.266(10) 0.106(6) 0.133(6) -0.048(5) -0.035(7) 0.015(6)
C28 0.161(7) 0.243(9) 0.105(6) -0.010(6) 0.047(6) -0.029(7)
C36 0.116(6) 0.176(7) 0.134(6) -0.053(6) -0.027(5) -0.034(5)
C37 0.129(6) 0.156(7) 0.117(6) -0.029(5) -0.027(5) 0.049(6)
C39 0.255(9) 0.152(7) 0.103(6) -0.031(6) -0.030(6) 0.089(7)
C26 0.263(15) 0.195(12) 0.153(10) -0.017(8) -0.048(10) -0.138(11)
C29 0.122(7) 0.215(9) 0.123(7) -0.010(6) 0.021(5) -0.062(6)
C43 0.221(9) 0.170(7) 0.114(6) -0.039(5) 0.036(6) -0.121(7)
C13 0.090(6) 0.076(6) 0.161(9) -0.048(6) -0.026(6) -0.007(5)
C12 0.060(5) 0.048(4) 0.203(10) 0.010(6) -0.036(6) -0.022(4)
C30 0.201(7) 0.133(6) 0.081(5) -0.019(4) -0.026(5) 0.077(6)
C32 0.239(9) 0.148(7) 0.144(7) -0.043(6) -0.034(7) 0.089(7)

loop_
_atom_type_symbol
_atom_type_description
_atom_type_scat_dispersion_real
_atom_type_scat_dispersion_imag
_atom_type_scat_source
C C 0.0033 0.0016 'International Tables Vol C Tables 4.2.6.8 and 6.1.1.4'
H H 0.0000 0.0000 'International Tables Vol C Tables 4.2.6.8 and 6.1.1.4'
N N 0.0061 0.0033 'International Tables Vol C Tables 4.2.6.8 and 6.1.1.4'
Cl Cl 0.1484 0.1585 'International Tables Vol C Tables 4.2.6.8 and 6.1.1.4'
Si Si 0.0817 0.0704 'International Tables Vol C Tables 4.2.6.8 and 6.1.1.4'

loop_
_geom_angle_atom_site_label_1
_geom_angle_atom_site_label_2
_geom_angle_atom_site_label_3
_geom_angle
_geom_angle_site_symmetry_1
_geom_angle_site_symmetry_3
C34 Si2 C41 108.8(4) . .
C34 Si2 C35 107.7(3) . .
C41 Si2 C35 107.5(5) . .
C34 Si2 C38 106.4(3) . .
C41 Si2 C38 116.0(6) . .
C35 Si2 C38 110.2(4) . .
C34 Si2 H41 106.5(14) . .
C41 Si2 H41 26.3(12) . .
C35 Si2 H41 130.5(14) . .
C38 Si2 H41 92.9(13) . .
C23 Si1 C27 106.2(3) . .
C23 Si1 C24 108.0(3) . .
C27 Si1 C24 110.9(5) . .
C23 Si1 C30 105.9(3) . .
C27 Si1 C30 116.1(5) . .
C24 Si1 C30 109.3(4) . .
C18 C19 C20 121.5(4) . .
C18 C19 C7 120.2(4) . .
C20 C19 C7 118.3(4) . .
C20 C21 C1 122.7(5) . .
C20 C21 C5 119.9(4) . .
C1 C21 C5 117.3(4) . .
C8 C7 C6 121.9(4) . .
C8 C7 C19 119.4(4) . .
C6 C7 C19 118.7(4) . .
C8 C9 C10 122.4(5) . .
C8 C9 C17 119.6(4) . .
C10 C9 C17 118.0(4) . .
C5 C6 C7 122.3(4) . .
C5 C6 H6 118.8 . .
C7 C6 H6 118.8 . .
C7 C8 C9 120.9(4) . .
C7 C8 C22 119.8(4) . .
C9 C8 C22 119.2(4) . .
C18 C17 C16 121.8(5) . .
C18 C17 C9 119.6(4) . .
C16 C17 C9 118.5(5) . .
C6 C5 C4 122.4(5) . .
C6 C5 C21 118.6(4) . .
C4 C5 C21 119.0(5) . .
C21 C20 C19 122.1(4) . .
C21 C20 H20 118.9 . .
C19 C20 H20 118.9 . .
C1 C2 C3 119.6(5) . .
C1 C2 Cl6 121.0(5) . .
C3 C2 Cl6 119.4(4) . .
C3 C4 C5 121.5(5) . .
C3 C4 Cl2 120.3(4) . .
C5 C4 Cl2 118.2(4) . .
C19 C18 C17 120.0(4) . .
C19 C18 C33 120.9(4) . .
C17 C18 C33 119.1(4) . .
C34 C33 C18 174.7(5) . .
C11 C10 C9 121.7(5) . .
C11 C10 H10 119.1 . .
C9 C10 H10 119.1 . .
C15 C16 C17 121.7(5) . .
C15 C16 H16 119.2 . .
C17 C16 H16 119.2 . .
C2 C1 C21 122.2(5) . .
C2 C1 Cl1 119.4(4) . .
C21 C1 Cl1 118.4(4) . .
C10 C11 C15 120.1(5) . .
C10 C11 N1 118.4(6) . .
C15 C11 N1 121.5(5) . .
C4 C3 C2 120.4(5) . .
C4 C3 Cl5 121.0(5) . .
C2 C3 Cl5 118.6(4) . .
C16 C15 C14 119.6(6) . .
C16 C15 C11 119.9(5) . .
C14 C15 C11 120.6(5) . .
C23 C22 C8 176.9(6) . .
C33 C34 Si2 171.1(5) . .
C13 C14 C15 117.7(7) . .
C13 C14 H14 121.1 . .
C15 C14 H14 121.1 . .
C22 C23 Si1 173.0(5) . .
C12 N1 C11 113.3(6) . .
C36 C35 C37 110.8(7) . .
C36 C35 Si2 112.8(6) . .
C37 C35 Si2 112.1(5) . .
C36 C35 H35 106.9 . .
C37 C35 H35 106.9 . .
Si2 C35 H35 106.9 . .
C38 C40 H40A 109.5 . .
C38 C40 H40B 109.5 . .
H40A C40 H40B 109.5 . .
C38 C40 H40C 109.5 . .
H40A C40 H40C 109.5 . .
H40B C40 H40C 109.5 . .
C39 C38 C40 118.3(8) . .
C39 C38 Si2 119.2(6) . .
C40 C38 Si2 115.9(6) . .
C39 C38 H38 98.6 . .
C40 C38 H38 98.6 . .
Si2 C38 H38 98.6 . .
C29 C27 C28 114.1(8) . .
C29 C27 Si1 115.5(6) . .
C28 C27 Si1 114.5(7) . .
C29 C27 H27 103.5 . .
C28 C27 H27 103.5 . .
Si1 C27 H27 103.5 . .
C41 C42 H42A 109.5 . .
C41 C42 H42B 109.5 . .
H42A C42 H42B 109.5 . .
C41 C42 H42C 109.5 . .
H42A C42 H42C 109.5 . .
H42B C42 H42C 109.5 . .
C26 C24 C25 110.2(9) . .
C26 C24 Si1 113.8(7) . .
C25 C24 Si1 110.7(6) . .
C26 C24 H24 107.3 . .
C25 C24 H24 107.3 . .
Si1 C24 H24 107.3 . .
C43 C41 C42 120.6(8) . .
C43 C41 Si2 121.1(7) . .
C42 C41 Si2 115.7(7) . .
C43 C41 H41 76(3) . .
C42 C41 H41 96(4) . .
Si2 C41 H41 83(3) . .
C30 C31 H31A 109.5 . .
C30 C31 H31B 109.5 . .
H31A C31 H31B 109.5 . .
C30 C31 H31C 109.5 . .
H31A C31 H31C 109.5 . .
H31B C31 H31C 109.5 . .
C24 C25 H25A 109.5 . .
C24 C25 H25B 109.5 . .
H25A C25 H25B 109.5 . .
C24 C25 H25C 109.5 . .
H25A C25 H25C 109.5 . .
H25B C25 H25C 109.5 . .
C27 C28 H28A 109.5 . .
C27 C28 H28B 109.5 . .
H28A C28 H28B 109.5 . .
C27 C28 H28C 109.5 . .
H28A C28 H28C 109.5 . .
H28B C28 H28C 109.5 . .
C35 C36 H36A 109.5 . .
C35 C36 H36B 109.5 . .
H36A C36 H36B 109.5 . .
C35 C36 H36C 109.5 . .
H36A C36 H36C 109.5 . .
H36B C36 H36C 109.5 . .
C35 C37 H37A 109.5 . .
C35 C37 H37B 109.5 . .
H37A C37 H37B 109.5 . .
C35 C37 H37C 109.5 . .
H37A C37 H37C 109.5 . .
H37B C37 H37C 109.5 . .
C38 C39 H39A 109.5 . .
C38 C39 H39B 109.5 . .
H39A C39 H39B 109.5 . .
C38 C39 H39C 109.5 . .
H39A C39 H39C 109.5 . .
H39B C39 H39C 109.5 . .
C24 C26 H26A 109.5 . .
C24 C26 H26B 109.5 . .
H26A C26 H26B 109.5 . .
C24 C26 H26C 109.5 . .
H26A C26 H26C 109.5 . .
H26B C26 H26C 109.5 . .
C27 C29 H29A 109.5 . .
C27 C29 H29B 109.5 . .
H29A C29 H29B 109.5 . .
C27 C29 H29C 109.5 . .
H29A C29 H29C 109.5 . .
H29B C29 H29C 109.5 . .
C41 C43 H43A 109.5 . .
C41 C43 H43B 109.5 . .
H43A C43 H43B 109.5 . .
C41 C43 H43C 109.5 . .
H43A C43 H43C 109.5 . .
H43B C43 H43C 109.5 . .
C41 C43 H41 36.0(16) . .
H43A C43 H41 132.0 . .
H43B C43 H41 113.7 . .
H43C C43 H41 74.8 . .
C14 C13 C12 124.5(7) . .
C14 C13 H13 117.8 . .
C12 C13 H13 117.8 . .
C13 C12 N1 122.4(7) . .
C13 C12 H12 118.8 . .
N1 C12 H12 118.8 . .
C32 C30 C31 116.3(8) . .
C32 C30 Si1 118.5(7) . .
C31 C30 Si1 116.2(6) . .
C32 C30 H30 100.1 . .
C31 C30 H30 100.1 . .
Si1 C30 H30 100.1 . .
C30 C32 H32A 109.5 . .
C30 C32 H32B 109.5 . .
H32A C32 H32B 109.5 . .
C30 C32 H32C 109.5 . .
H32A C32 H32C 109.5 . .
H32B C32 H32C 109.5 . .

loop_
_geom_bond_atom_site_label_1
_geom_bond_atom_site_label_2
_geom_bond_distance
_geom_bond_site_symmetry_2
Cl1 C1 1.732(5) .
Cl2 C4 1.726(6) .
Si2 C34 1.841(6) .
Si2 C41 1.862(9) .
Si2 C35 1.877(7) .
Si2 C38 1.882(8) .
Si2 H41 1.95(5) .
Si1 C23 1.828(6) .
Si1 C27 1.872(9) .
Si1 C24 1.872(8) .
Si1 C30 1.877(8) .
Cl5 C3 1.718(5) .
Cl6 C2 1.711(5) .
C19 C18 1.411(6) .
C19 C20 1.413(6) .
C19 C7 1.440(6) .
C21 C20 1.385(6) .
C21 C1 1.428(7) .
C21 C5 1.439(6) .
C7 C8 1.401(6) .
C7 C6 1.422(6) .
C9 C8 1.410(6) .
C9 C10 1.420(6) .
C9 C17 1.442(6) .
C6 C5 1.383(6) .
C6 H6 0.9300 .
C8 C22 1.442(7) .
C17 C18 1.413(7) .
C17 C16 1.414(6) .
C5 C4 1.437(6) .
C20 H20 0.9300 .
C2 C1 1.365(7) .
C2 C3 1.439(8) .
C4 C3 1.341(7) .
C18 C33 1.428(7) .
C33 C34 1.200(7) .
C10 C11 1.372(7) .
C10 H10 0.9300 .
C16 C15 1.377(7) .
C16 H16 0.9300 .
C11 C15 1.410(7) .
C11 N1 1.431(7) .
C15 C14 1.401(7) .
C22 C23 1.205(7) .
C14 C13 1.284(10) .
C14 H14 0.9300 .
N1 C12 1.403(10) .
C35 C36 1.493(10) .
C35 C37 1.548(10) .
C35 H35 0.9800 .
C40 C38 1.479(9) .
C40 H40A 0.9600 .
C40 H40B 0.9600 .
C40 H40C 0.9600 .
C38 C39 1.379(10) .
C38 H38 0.9800 .
C27 C29 1.482(11) .
C27 C28 1.501(10) .
C27 H27 0.9800 .
C42 C41 1.502(11) .
C42 H42A 0.9600 .
C42 H42B 0.9600 .
C42 H42C 0.9600 .
C24 C26 1.495(13) .
C24 C25 1.535(11) .
C24 H24 0.9800 .
C41 C43 1.379(11) .
C41 H41 0.87(4) .
C31 C30 1.507(10) .
C31 H31A 0.9600 .
C31 H31B 0.9600 .
C31 H31C 0.9600 .
C25 H25A 0.9600 .
C25 H25B 0.9600 .
C25 H25C 0.9600 .
C28 H28A 0.9600 .
C28 H28B 0.9600 .
C28 H28C 0.9600 .
C36 H36A 0.9600 .
C36 H36B 0.9600 .
C36 H36C 0.9600 .
C37 H37A 0.9600 .
C37 H37B 0.9600 .
C37 H37C 0.9600 .
C39 H39A 0.9600 .
C39 H39B 0.9600 .
C39 H39C 0.9600 .
C26 H26A 0.9600 .
C26 H26B 0.9600 .
C26 H26C 0.9600 .
C29 H29A 0.9600 .
C29 H29B 0.9600 .
C29 H29C 0.9600 .
C43 H43A 0.9600 .
C43 H43B 0.9600 .
C43 H43C 0.9600 .
C43 H41 1.44(5) .
C13 C12 1.388(10) .
C13 H13 0.9300 .
C12 H12 0.9300 .
C30 C32 1.404(11) .
C30 H30 0.9800 .
C32 H32A 0.9600 .
C32 H32B 0.9600 .
C32 H32C 0.9600 .

loop_
_geom_torsion_atom_site_label_1
_geom_torsion_atom_site_label_2
_geom_torsion_atom_site_label_3
_geom_torsion_atom_site_label_4
_geom_torsion
_geom_torsion_site_symmetry_1
_geom_torsion_site_symmetry_2
_geom_torsion_site_symmetry_3
_geom_torsion_site_symmetry_4
C18 C19 C7 C8 0.5(7) . . . .
C20 C19 C7 C8 -179.0(4) . . . .
C18 C19 C7 C6 179.4(4) . . . .
C20 C19 C7 C6 -0.1(6) . . . .
C8 C7 C6 C5 178.8(5) . . . .
C19 C7 C6 C5 0.0(7) . . . .
C6 C7 C8 C9 177.3(4) . . . .
C19 C7 C8 C9 -3.8(7) . . . .
C6 C7 C8 C22 -6.1(7) . . . .
C19 C7 C8 C22 172.7(4) . . . .
C10 C9 C8 C7 -177.5(5) . . . .
C17 C9 C8 C7 2.9(7) . . . .
C10 C9 C8 C22 6.0(7) . . . .
C17 C9 C8 C22 -173.6(4) . . . .
C8 C9 C17 C18 1.3(7) . . . .
C10 C9 C17 C18 -178.3(4) . . . .
C8 C9 C17 C16 -179.9(4) . . . .
C10 C9 C17 C16 0.5(7) . . . .
C7 C6 C5 C4 179.4(4) . . . .
C7 C6 C5 C21 0.3(7) . . . .
C20 C21 C5 C6 -0.4(7) . . . .
C1 C21 C5 C6 -179.5(4) . . . .
C20 C21 C5 C4 -179.5(4) . . . .
C1 C21 C5 C4 1.4(6) . . . .
C1 C21 C20 C19 179.3(5) . . . .
C5 C21 C20 C19 0.2(7) . . . .
C18 C19 C20 C21 -179.5(4) . . . .
C7 C19 C20 C21 0.0(7) . . . .
C6 C5 C4 C3 179.5(5) . . . .
C21 C5 C4 C3 -1.4(7) . . . .
C6 C5 C4 Cl2 0.0(6) . . . .
C21 C5 C4 Cl2 179.1(3) . . . .
C20 C19 C18 C17 -176.8(4) . . . .
C7 C19 C18 C17 3.7(7) . . . .
C20 C19 C18 C33 4.9(7) . . . .
C7 C19 C18 C33 -174.7(4) . . . .
C16 C17 C18 C19 176.7(4) . . . .
C9 C17 C18 C19 -4.6(7) . . . .
C16 C17 C18 C33 -4.9(7) . . . .
C9 C17 C18 C33 173.8(4) . . . .
C19 C18 C33 C34 133(6) . . . .
C17 C18 C33 C34 -45(6) . . . .
C8 C9 C10 C11 179.6(5) . . . .
C17 C9 C10 C11 -0.8(7) . . . .
C18 C17 C16 C15 179.5(5) . . . .
C9 C17 C16 C15 0.8(7) . . . .
C3 C2 C1 C21 0.9(8) . . . .
Cl6 C2 C1 C21 -179.1(4) . . . .
C3 C2 C1 Cl1 -179.8(4) . . . .
Cl6 C2 C1 Cl1 0.2(6) . . . .
C20 C21 C1 C2 179.7(5) . . . .
C5 C21 C1 C2 -1.2(7) . . . .
C20 C21 C1 Cl1 0.5(7) . . . .
C5 C21 C1 Cl1 179.6(3) . . . .
C9 C10 C11 C15 0.0(8) . . . .
C9 C10 C11 N1 -178.9(5) . . . .
C5 C4 C3 C2 1.1(8) . . . .
Cl2 C4 C3 C2 -179.4(4) . . . .
C5 C4 C3 Cl5 -177.5(4) . . . .
Cl2 C4 C3 Cl5 2.1(7) . . . .
C1 C2 C3 C4 -0.8(8) . . . .
Cl6 C2 C3 C4 179.1(4) . . . .
C1 C2 C3 Cl5 177.8(4) . . . .
Cl6 C2 C3 Cl5 -2.2(6) . . . .
C17 C16 C15 C14 178.1(5) . . . .
C17 C16 C15 C11 -1.6(8) . . . .
C10 C11 C15 C16 1.3(8) . . . .
N1 C11 C15 C16 -179.9(5) . . . .
C10 C11 C15 C14 -178.4(5) . . . .
N1 C11 C15 C14 0.4(8) . . . .
C7 C8 C22 C23 -126(11) . . . .
C9 C8 C22 C23 51(11) . . . .
C18 C33 C34 Si2 4(9) . . . .
C41 Si2 C34 C33 -138(3) . . . .
C35 Si2 C34 C33 106(3) . . . .
C38 Si2 C34 C33 -12(3) . . . .
C16 C15 C14 C13 179.4(6) . . . .
C11 C15 C14 C13 -0.9(9) . . . .
C8 C22 C23 Si1 15(14) . . . .
C27 Si1 C23 C22 -120(4) . . . .
C24 Si1 C23 C22 121(4) . . . .
C30 Si1 C23 C22 4(4) . . . .
C10 C11 N1 C12 180.0(5) . . . .
C15 C11 N1 C12 1.1(8) . . . .
C34 Si2 C35 C36 -60.9(6) . . . .
C41 Si2 C35 C36 -178.0(7) . . . .
C38 Si2 C35 C36 54.8(7) . . . .
C34 Si2 C35 C37 65.0(6) . . . .
C41 Si2 C35 C37 -52.1(7) . . . .
C38 Si2 C35 C37 -179.3(6) . . . .
C34 Si2 C38 C39 -37.4(10) . . . .
C41 Si2 C38 C39 83.8(10) . . . .
C35 Si2 C38 C39 -153.9(9) . . . .
C34 Si2 C38 C40 171.7(7) . . . .
C41 Si2 C38 C40 -67.2(9) . . . .
C35 Si2 C38 C40 55.2(9) . . . .
C23 Si1 C27 C29 47.5(9) . . . .
C24 Si1 C27 C29 164.6(7) . . . .
C30 Si1 C27 C29 -69.9(9) . . . .
C23 Si1 C27 C28 -176.8(7) . . . .
C24 Si1 C27 C28 -59.7(9) . . . .
C30 Si1 C27 C28 65.8(9) . . . .
C23 Si1 C24 C26 -61.6(8) . . . .
C27 Si1 C24 C26 -177.6(7) . . . .
C30 Si1 C24 C26 53.2(8) . . . .
C23 Si1 C24 C25 63.1(8) . . . .
C27 Si1 C24 C25 -52.9(8) . . . .
C30 Si1 C24 C25 177.9(7) . . . .
C34 Si2 C41 C43 21.2(14) . . . .
C35 Si2 C41 C43 137.5(12) . . . .
C38 Si2 C41 C43 -98.7(13) . . . .
C34 Si2 C41 C42 -177.1(8) . . . .
C35 Si2 C41 C42 -60.7(11) . . . .
C38 Si2 C41 C42 63.0(11) . . . .
C15 C14 C13 C12 -0.3(12) . . . .
C14 C13 C12 N1 2.0(13) . . . .
C11 N1 C12 C13 -2.3(10) . . . .
C23 Si1 C30 C32 -44.9(10) . . . .
C27 Si1 C30 C32 72.6(10) . . . .
C24 Si1 C30 C32 -161.0(9) . . . .
C23 Si1 C30 C31 169.1(8) . . . .
C27 Si1 C30 C31 -73.4(9) . . . .
C24 Si1 C30 C31 53.0(10) . . . .
